data_1545426
loop_
_publ_author_name
'Amatov, Tynchtyk'
'Pohl, Radek'
'Cisa\<rov\'a, Ivana'
'Jahn, Ullrich'

_publ_section_title
;
 Sequential Oxidative and Reductive Radical Cyclization Approach toward
 Asperparaline C and Synthesis of Its 8-Oxo Analogue.
;
_journal_issue 5
_journal_name_full 'Organic letters'
_journal_page_first 1152
_journal_page_last 1155
_journal_paper_doi 10.1021/acs.orglett.7b00187
_journal_volume 19
_journal_year 2017
_chemical_absolute_configuration syn
_chemical_compound_source 'synthesized by the authors'
_chemical_formula_moiety 'C18 H24 N2 O3'
_chemical_formula_sum 'C18 H24 N2 O3'
_chemical_formula_weight 316.39
_chemical_name_systematic
; 
 ? 
;
_space_group_IT_number 19
_space_group_name_Hall 'P 2ac 2ab'
_symmetry_cell_setting orthorhombic
_symmetry_space_group_name_Hall 'P 2ac 2ab'
_symmetry_space_group_name_H-M 'P 21 21 21'
_atom_sites_solution_hydrogens difmap
_atom_sites_solution_primary direct
_atom_sites_solution_secondary difmap
_audit_creation_method SHELXL-97
_cell_angle_alpha 90.00
_cell_angle_beta 90.00
_cell_angle_gamma 90.00
_cell_formula_units_Z 4
_cell_length_a 8.6924(2)
_cell_length_b 9.2483(2)
_cell_length_c 21.1651(5)
_cell_measurement_reflns_used 9070
_cell_measurement_temperature 150(2)
_cell_measurement_theta_max 27.4606
_cell_measurement_theta_min 2.5330
_cell_volume 1701.46(7)
_computing_cell_refinement 'SAINT V8.34A (Bruker AXS Inc., 2013)'
_computing_data_collection 'Bruker Instrument Service v2014.11.0.1'
_computing_data_reduction 'SAINT V8.34A (Bruker AXS Inc., 2013)'
_computing_structure_refinement 'SHELXL-97 (Sheldrick, 1997)'
_computing_structure_solution 'SHELXL-2014/7 (Sheldrick, 2014)'
_diffrn_ambient_temperature 150(2)
_diffrn_measured_fraction_theta_full 0.999
_diffrn_measured_fraction_theta_max 0.999
_diffrn_measurement_device_type 'Bruker APEX-II CCD'
_diffrn_measurement_method '\f and \w scans'
_diffrn_radiation_monochromator graphite
_diffrn_radiation_source 'fine-focus sealed tube'
_diffrn_radiation_type MoK\a
_diffrn_radiation_wavelength 0.71073
_diffrn_reflns_av_R_equivalents 0.0171
_diffrn_reflns_av_sigmaI/netI 0.0172
_diffrn_reflns_limit_h_max 8
_diffrn_reflns_limit_h_min -11
_diffrn_reflns_limit_k_max 12
_diffrn_reflns_limit_k_min -11
_diffrn_reflns_limit_l_max 27
_diffrn_reflns_limit_l_min -26
_diffrn_reflns_number 12587
_diffrn_reflns_theta_full 27.49
_diffrn_reflns_theta_max 27.49
_diffrn_reflns_theta_min 1.92
_diffrn_standards_number 0
_exptl_absorpt_coefficient_mu 0.084
_exptl_absorpt_correction_T_max 0.9662
_exptl_absorpt_correction_T_min 0.9500
_exptl_absorpt_correction_type multi-scan
_exptl_absorpt_process_details 'SADABS V2014/5 (Bruker AXS Inc.)'
_exptl_crystal_colour colourless
_exptl_crystal_density_diffrn 1.235
_exptl_crystal_density_method 'not measured'
_exptl_crystal_description prism
_exptl_crystal_F_000 680
_exptl_crystal_size_max 0.61
_exptl_crystal_size_mid 0.54
_exptl_crystal_size_min 0.41
_refine_diff_density_max 0.236
_refine_diff_density_min -0.168
_refine_diff_density_rms 0.032
_refine_ls_abs_structure_details 'Flack H D (1983), Acta Cryst. A39, 876-881'
_refine_ls_abs_structure_Flack 0.5(8)
_refine_ls_extinction_method none
_refine_ls_goodness_of_fit_ref 1.041
_refine_ls_hydrogen_treatment constr
_refine_ls_matrix_type full
_refine_ls_number_parameters 211
_refine_ls_number_reflns 3906
_refine_ls_number_restraints 0
_refine_ls_restrained_S_all 1.041
_refine_ls_R_factor_all 0.0338
_refine_ls_R_factor_gt 0.0317
_refine_ls_shift/su_max 0.000
_refine_ls_shift/su_mean 0.000
_refine_ls_structure_factor_coef Fsqd
_refine_ls_weighting_details 'calc w=1/[\s^2^(Fo^2^)+(0.0494P)^2^+0.2481P] where P=(Fo^2^+2Fc^2^)/3'
_refine_ls_weighting_scheme calc
_refine_ls_wR_factor_gt 0.0829
_refine_ls_wR_factor_ref 0.0849
_reflns_number_gt 3714
_reflns_number_total 3906
_reflns_threshold_expression I>2\s(I)
_cod_data_source_file ol7b00187_si_002.cif
_cod_data_source_block tsyn658_o3_jahn
_cod_database_code 1545426

loop_
_symmetry_equiv_pos_as_xyz
'x, y, z'
'x+1/2, -y+1/2, -z'
'-x, y+1/2, -z+1/2'
'-x+1/2, -y, z+1/2'

loop_
_atom_site_label
_atom_site_type_symbol
_atom_site_fract_x
_atom_site_fract_y
_atom_site_fract_z
_atom_site_U_iso_or_equiv
_atom_site_adp_type
_atom_site_occupancy
_atom_site_symmetry_multiplicity
_atom_site_calc_flag
_atom_site_refinement_flags
C1 C 0.50567(13) 0.19305(12) 0.17690(5) 0.0227(2) Uani 1 1 d .
H1 H 0.5091 0.2724 0.2090 0.027 Uiso 1 1 calc R
C2 C 0.66663(13) 0.18801(12) 0.07960(5) 0.0203(2) Uani 1 1 d .
C3 C 0.75971(13) 0.06352(12) 0.10588(5) 0.0217(2) Uani 1 1 d .
C4 C 0.59518(13) 0.06524(13) 0.20244(5) 0.0230(2) Uani 1 1 d .
C5 C 0.76121(17) -0.06969(13) 0.06279(6) 0.0313(3) Uani 1 1 d .
H5A H 0.8372 -0.0585 0.0283 0.038 Uiso 1 1 calc R
H5B H 0.6584 -0.0872 0.0442 0.038 Uiso 1 1 calc R
C6 C 0.80740(19) -0.19295(14) 0.10783(7) 0.0392(3) Uani 1 1 d .
H6A H 0.7596 -0.2852 0.0945 0.047 Uiso 1 1 calc R
H6B H 0.9205 -0.2053 0.1084 0.047 Uiso 1 1 calc R
C7 C 0.74833(16) -0.14767(13) 0.17336(6) 0.0328(3) Uani 1 1 d .
H7A H 0.6614 -0.2096 0.1868 0.039 Uiso 1 1 calc R
H7B H 0.8312 -0.1539 0.2053 0.039 Uiso 1 1 calc R
C8 C 0.92464(13) 0.12168(13) 0.11743(6) 0.0262(2) Uani 1 1 d .
H8A H 0.9901 0.0420 0.1333 0.031 Uiso 1 1 calc R
H8B H 0.9685 0.1550 0.0768 0.031 Uiso 1 1 calc R
C9 C 0.92838(13) 0.24423(14) 0.16392(5) 0.0254(2) Uani 1 1 d .
H9 H 0.8993 0.2216 0.2060 0.030 Uiso 1 1 calc R
C10 C 0.96772(13) 0.38056(13) 0.15282(6) 0.0262(2) Uani 1 1 d .
C11 C 1.01959(19) 0.43788(15) 0.08996(7) 0.0400(3) Uani 1 1 d .
H11A H 1.0311 0.3575 0.0602 0.060 Uiso 1 1 calc R
H11B H 1.1186 0.4873 0.0949 0.060 Uiso 1 1 calc R
H11C H 0.9430 0.5062 0.0738 0.060 Uiso 1 1 calc R
C12 C 0.9657(2) 0.49173(17) 0.20463(6) 0.0424(3) Uani 1 1 d .
H12A H 0.9284 0.4473 0.2438 0.064 Uiso 1 1 calc R
H12B H 0.8974 0.5715 0.1927 0.064 Uiso 1 1 calc R
H12C H 1.0701 0.5289 0.2112 0.064 Uiso 1 1 calc R
C13 C 0.33647(14) 0.14097(14) 0.17041(6) 0.0308(3) Uani 1 1 d .
H13A H 0.2955 0.1183 0.2129 0.037 Uiso 1 1 calc R
H13B H 0.2737 0.2204 0.1526 0.037 Uiso 1 1 calc R
C14 C 0.32077(13) 0.01049(14) 0.12922(6) 0.0283(2) Uani 1 1 d .
C15 C 0.32665(17) -0.13779(16) 0.14764(7) 0.0396(3) Uani 1 1 d .
H15 H 0.3399 -0.1731 0.1894 0.047 Uiso 1 1 calc R
C16 C 0.3102(2) -0.21810(16) 0.09556(8) 0.0487(4) Uani 1 1 d .
H16 H 0.3095 -0.3208 0.0947 0.058 Uiso 1 1 calc R
C17 C 0.30092(16) 0.00760(16) 0.06572(6) 0.0350(3) Uani 1 1 d .
H17 H 0.2925 0.0913 0.0400 0.042 Uiso 1 1 calc R
C18 C 0.48786(17) 0.38353(13) 0.09383(6) 0.0321(3) Uani 1 1 d .
H18A H 0.5648 0.4442 0.0728 0.048 Uiso 1 1 calc R
H18B H 0.4436 0.4363 0.1296 0.048 Uiso 1 1 calc R
H18C H 0.4062 0.3589 0.0638 0.048 Uiso 1 1 calc R
N1 N 0.56125(11) 0.25038(10) 0.11668(4) 0.02165(19) Uani 1 1 d .
N2 N 0.69799(11) 0.00323(10) 0.16452(4) 0.02322(19) Uani 1 1 d .
O1 O 0.69929(11) 0.23429(9) 0.02661(4) 0.02900(19) Uani 1 1 d .
O2 O 0.55980(12) 0.01507(11) 0.25455(4) 0.0348(2) Uani 1 1 d .
O3 O 0.29461(16) -0.13094(13) 0.04342(5) 0.0515(3) Uani 1 1 d .

loop_
_atom_site_aniso_label
_atom_site_aniso_U_11
_atom_site_aniso_U_22
_atom_site_aniso_U_33
_atom_site_aniso_U_23
_atom_site_aniso_U_13
_atom_site_aniso_U_12
C1 0.0259(5) 0.0224(5) 0.0198(5) -0.0008(4) 0.0034(4) 0.0006(4)
C2 0.0214(5) 0.0197(5) 0.0196(5) 0.0003(4) -0.0024(4) -0.0045(4)
C3 0.0219(5) 0.0201(5) 0.0230(5) -0.0009(4) 0.0025(4) 0.0006(4)
C4 0.0265(6) 0.0219(5) 0.0204(5) 0.0012(4) -0.0025(4) -0.0046(4)
C5 0.0397(7) 0.0236(6) 0.0307(6) -0.0065(5) 0.0021(5) 0.0007(5)
C6 0.0480(8) 0.0216(6) 0.0481(8) -0.0025(5) 0.0017(7) 0.0072(6)
C7 0.0371(7) 0.0211(6) 0.0404(7) 0.0062(5) -0.0050(6) 0.0045(5)
C8 0.0192(5) 0.0262(5) 0.0333(6) -0.0017(5) 0.0025(4) 0.0026(4)
C9 0.0193(5) 0.0320(6) 0.0248(5) 0.0010(5) -0.0025(4) 0.0015(4)
C10 0.0229(5) 0.0289(6) 0.0267(5) -0.0010(5) -0.0028(4) 0.0038(5)
C11 0.0556(9) 0.0285(6) 0.0360(7) 0.0005(6) 0.0127(6) -0.0028(6)
C12 0.0604(9) 0.0356(7) 0.0312(6) -0.0048(6) -0.0052(6) 0.0032(7)
C13 0.0221(6) 0.0325(6) 0.0378(6) -0.0014(5) 0.0091(5) 0.0026(5)
C14 0.0169(5) 0.0320(6) 0.0358(6) 0.0039(5) 0.0001(5) -0.0024(5)
C15 0.0413(8) 0.0348(7) 0.0427(7) 0.0104(6) -0.0096(6) -0.0108(6)
C16 0.0583(9) 0.0303(7) 0.0576(9) 0.0007(6) -0.0175(8) -0.0111(7)
C17 0.0352(7) 0.0353(7) 0.0346(6) 0.0040(5) -0.0037(5) -0.0008(6)
C18 0.0382(7) 0.0245(6) 0.0337(6) 0.0057(5) -0.0027(5) 0.0095(5)
N1 0.0246(5) 0.0198(4) 0.0206(4) 0.0037(3) -0.0009(3) 0.0029(4)
N2 0.0249(4) 0.0199(4) 0.0248(4) 0.0059(4) -0.0004(4) 0.0016(4)
O1 0.0352(5) 0.0318(4) 0.0200(4) 0.0047(3) 0.0023(3) -0.0041(4)
O2 0.0485(5) 0.0355(5) 0.0204(4) 0.0070(4) 0.0040(4) -0.0039(4)
O3 0.0635(8) 0.0452(6) 0.0458(6) -0.0049(5) -0.0134(5) -0.0079(6)

loop_
_atom_type_symbol
_atom_type_description
_atom_type_scat_dispersion_real
_atom_type_scat_dispersion_imag
_atom_type_scat_source
C C 0.0033 0.0016 'International Tables Vol C Tables 4.2.6.8 and 6.1.1.4'
H H 0.0000 0.0000 'International Tables Vol C Tables 4.2.6.8 and 6.1.1.4'
N N 0.0061 0.0033 'International Tables Vol C Tables 4.2.6.8 and 6.1.1.4'
O O 0.0106 0.0060 'International Tables Vol C Tables 4.2.6.8 and 6.1.1.4'

loop_
_geom_angle_atom_site_label_1
_geom_angle_atom_site_label_2
_geom_angle_atom_site_label_3
_geom_angle
N1 C1 C4 115.10(9)
N1 C1 C13 110.37(10)
C4 C1 C13 106.02(9)
N1 C1 H1 108.4
C4 C1 H1 108.4
C13 C1 H1 108.4
O1 C2 N1 122.80(10)
O1 C2 C3 118.37(10)
N1 C2 C3 118.60(9)
N2 C3 C2 113.95(9)
N2 C3 C5 101.63(9)
C2 C3 C5 113.41(9)
N2 C3 C8 109.74(9)
C2 C3 C8 106.76(9)
C5 C3 C8 111.39(9)
O2 C4 N2 122.93(11)
O2 C4 C1 118.93(11)
N2 C4 C1 117.77(9)
C3 C5 C6 103.24(10)
C3 C5 H5A 111.1
C6 C5 H5A 111.1
C3 C5 H5B 111.1
C6 C5 H5B 111.1
H5A C5 H5B 109.1
C7 C6 C5 105.66(10)
C7 C6 H6A 110.6
C5 C6 H6A 110.6
C7 C6 H6B 110.6
C5 C6 H6B 110.6
H6A C6 H6B 108.7
N2 C7 C6 104.03(10)
N2 C7 H7A 111.0
C6 C7 H7A 111.0
N2 C7 H7B 111.0
C6 C7 H7B 111.0
H7A C7 H7B 109.0
C9 C8 C3 112.66(9)
C9 C8 H8A 109.1
C3 C8 H8A 109.1
C9 C8 H8B 109.1
C3 C8 H8B 109.1
H8A C8 H8B 107.8
C10 C9 C8 127.36(11)
C10 C9 H9 116.3
C8 C9 H9 116.3
C9 C10 C11 124.72(11)
C9 C10 C12 121.18(12)
C11 C10 C12 114.10(11)
C10 C11 H11A 109.5
C10 C11 H11B 109.5
H11A C11 H11B 109.5
C10 C11 H11C 109.5
H11A C11 H11C 109.5
H11B C11 H11C 109.5
C10 C12 H12A 109.5
C10 C12 H12B 109.5
H12A C12 H12B 109.5
C10 C12 H12C 109.5
H12A C12 H12C 109.5
H12B C12 H12C 109.5
C14 C13 C1 112.84(9)
C14 C13 H13A 109.0
C1 C13 H13A 109.0
C14 C13 H13B 109.0
C1 C13 H13B 109.0
H13A C13 H13B 107.8
C17 C14 C15 104.88(12)
C17 C14 C13 127.29(13)
C15 C14 C13 127.82(12)
C16 C15 C14 107.75(12)
C16 C15 H15 126.1
C14 C15 H15 126.1
C15 C16 O3 110.31(13)
C15 C16 H16 124.8
O3 C16 H16 124.8
C14 C17 O3 111.48(12)
C14 C17 H17 124.3
O3 C17 H17 124.3
N1 C18 H18A 109.5
N1 C18 H18B 109.5
H18A C18 H18B 109.5
N1 C18 H18C 109.5
H18A C18 H18C 109.5
H18B C18 H18C 109.5
C2 N1 C1 125.56(9)
C2 N1 C18 117.77(10)
C1 N1 C18 116.58(10)
C4 N2 C3 126.42(9)
C4 N2 C7 122.04(10)
C3 N2 C7 111.08(9)
C17 O3 C16 105.59(11)

loop_
_geom_bond_atom_site_label_1
_geom_bond_atom_site_label_2
_geom_bond_distance
C1 N1 1.4625(14)
C1 C4 1.5148(16)
C1 C13 1.5537(17)
C1 H1 1.0000
C2 O1 1.2335(13)
C2 N1 1.3371(15)
C2 C3 1.5132(15)
C3 N2 1.4625(14)
C3 C5 1.5328(15)
C3 C8 1.5506(16)
C4 O2 1.2354(14)
C4 N2 1.3310(15)
C5 C6 1.5392(18)
C5 H5A 0.9900
C5 H5B 0.9900
C6 C7 1.537(2)
C6 H6A 0.9900
C6 H6B 0.9900
C7 N2 1.4744(14)
C7 H7A 0.9900
C7 H7B 0.9900
C8 C9 1.5013(16)
C8 H8A 0.9900
C8 H8B 0.9900
C9 C10 1.3273(18)
C9 H9 0.9500
C10 C11 1.5015(17)
C10 C12 1.5032(18)
C11 H11A 0.9800
C11 H11B 0.9800
C11 H11C 0.9800
C12 H12A 0.9800
C12 H12B 0.9800
C12 H12C 0.9800
C13 C14 1.4950(18)
C13 H13A 0.9900
C13 H13B 0.9900
C14 C17 1.3551(18)
C14 C15 1.4266(19)
C15 C16 1.337(2)
C15 H15 0.9500
C16 O3 1.3733(19)
C16 H16 0.9500
C17 O3 1.3666(18)
C17 H17 0.9500
C18 N1 1.4688(15)
C18 H18A 0.9800
C18 H18B 0.9800
C18 H18C 0.9800

loop_
_geom_torsion_atom_site_label_1
_geom_torsion_atom_site_label_2
_geom_torsion_atom_site_label_3
_geom_torsion_atom_site_label_4
_geom_torsion
O1 C2 C3 N2 -171.52(9)
N1 C2 C3 N2 13.78(14)
O1 C2 C3 C5 -55.89(14)
N1 C2 C3 C5 129.42(11)
O1 C2 C3 C8 67.17(12)
N1 C2 C3 C8 -107.53(11)
N1 C1 C4 O2 176.61(10)
C13 C1 C4 O2 -61.09(13)
N1 C1 C4 N2 -10.19(15)
C13 C1 C4 N2 112.11(11)
N2 C3 C5 C6 -37.31(12)
C2 C3 C5 C6 -160.04(11)
C8 C3 C5 C6 79.49(12)
C3 C5 C6 C7 28.92(14)
C5 C6 C7 N2 -9.11(14)
N2 C3 C8 C9 -63.29(12)
C2 C3 C8 C9 60.66(12)
C5 C3 C8 C9 -175.03(10)
C3 C8 C9 C10 -114.66(13)
C8 C9 C10 C11 -1.1(2)
C8 C9 C10 C12 180.00(12)
N1 C1 C13 C14 68.22(13)
C4 C1 C13 C14 -57.04(13)
C1 C13 C14 C17 -88.37(16)
C1 C13 C14 C15 90.14(16)
C17 C14 C15 C16 -0.07(17)
C13 C14 C15 C16 -178.84(13)
C14 C15 C16 O3 0.33(19)
C15 C14 C17 O3 -0.21(17)
C13 C14 C17 O3 178.56(11)
O1 C2 N1 C1 173.28(10)
C3 C2 N1 C1 -12.27(16)
O1 C2 N1 C18 -3.01(16)
C3 C2 N1 C18 171.44(10)
C4 C1 N1 C2 9.96(16)
C13 C1 N1 C2 -109.97(12)
C4 C1 N1 C18 -173.71(10)
C13 C1 N1 C18 66.36(13)
O2 C4 N2 C3 -172.30(11)
C1 C4 N2 C3 14.78(16)
O2 C4 N2 C7 16.18(18)
C1 C4 N2 C7 -156.74(11)
C2 C3 N2 C4 -16.22(15)
C5 C3 N2 C4 -138.59(11)
C8 C3 N2 C4 103.42(12)
C2 C3 N2 C7 156.08(10)
C5 C3 N2 C7 33.72(12)
C8 C3 N2 C7 -84.28(11)
C6 C7 N2 C4 157.02(11)
C6 C7 N2 C3 -15.67(13)
C14 C17 O3 C16 0.41(18)
C15 C16 O3 C17 -0.45(19)
